data_1544189
loop_
_publ_author_name
'Lu, Kui'
'Ma, Yantao'
'Gao, Meile'
'Liu, Yan'
'Li, Ming'
'Xu, Chuanming'
'Zhao, Xia'
'Yu, Peng'

_publ_section_title
;
 1,4-Addition Ugi Reaction Using Cyclic \a,\b-Unsaturated Ketone as
 Substrate.
;
_journal_issue 19
_journal_name_full 'Organic letters'
_journal_page_first 5038
_journal_page_last 5041
_journal_paper_doi 10.1021/acs.orglett.6b02493
_journal_volume 18
_journal_year 2016
_chemical_formula_moiety 'C24 H27 Br N2 O2'
_chemical_formula_sum 'C24 H27 Br N2 O2'
_chemical_formula_weight 455.39
_space_group_crystal_system orthorhombic
_space_group_IT_number 61
_space_group_name_Hall '-P 2ac 2ab'
_space_group_name_H-M_alt 'P b c a'
_atom_sites_solution_hydrogens geom
_atom_sites_solution_primary direct
_atom_sites_solution_secondary difmap
_audit_creation_date 2016-07-18
_audit_creation_method SHELXL-97
_cell_angle_alpha 90.00
_cell_angle_beta 90.00
_cell_angle_gamma 90.00
_cell_formula_units_Z 8
_cell_length_a 13.636(3)
_cell_length_b 10.254(2)
_cell_length_c 30.557(6)
_cell_measurement_reflns_used 9003
_cell_measurement_temperature 113(2)
_cell_measurement_theta_max 28.0510
_cell_measurement_theta_min 1.9985
_cell_volume 4272.6(15)
_computing_cell_refinement crystalclear
_computing_data_collection crystalclear
_computing_data_reduction crystalclear
_computing_molecular_graphics 'Bruker SHELXTL'
_computing_publication_material 'Bruker SHELXTL'
_computing_structure_refinement 'SHELXL-97 (Sheldrick, 1997)'
_computing_structure_solution 'SHELXS-97 (Sheldrick, 1990)'
_diffrn_ambient_temperature 113(2)
_diffrn_measured_fraction_theta_full 1.000
_diffrn_measured_fraction_theta_max 0.996
_diffrn_measurement_details
;
scan:
    Number of images: 180
               Slice: -110.0000 - 70.0000
         Image width: 1.0000
            Exp time: 2.0000
       Rotation axis: Omega
               Omega: 0.0000
                 Chi: 45.0000
                 Phi: 0.0000
                 XTD: 44.7664
              2theta: -20.1115
scan:
    Number of images: 150
               Slice: -110.0000 - 40.0000
         Image width: 1.0000
            Exp time: 2.0000
       Rotation axis: Omega
               Omega: 0.0000
                 Chi: 45.0000
                 Phi: 90.0000
                 XTD: 44.7664
              2theta: -20.1115
scan:
    Number of images: 100
               Slice: -110.0000 - -10.0000
         Image width: 1.0000
            Exp time: 2.0000
       Rotation axis: Omega
               Omega: 0.0000
                 Chi: 45.0000
                 Phi: 180.0000
                 XTD: 44.7664
              2theta: -20.1115
;
_diffrn_measurement_device
;
Saturn70 (4x4 bin mode)
;
_diffrn_measurement_device_details
;
AFC10: Fixed Chi 2 circle
;
_diffrn_measurement_device_type 'rigaku saturn'
_diffrn_measurement_method '\w scans'
_diffrn_orient_matrix_type d*Trek
_diffrn_orient_matrix_UB_11 -0.0086
_diffrn_orient_matrix_UB_12 -0.0095
_diffrn_orient_matrix_UB_13 0.0967
_diffrn_orient_matrix_UB_21 -0.0403
_diffrn_orient_matrix_UB_22 0.0612
_diffrn_orient_matrix_UB_23 0.0030
_diffrn_orient_matrix_UB_31 -0.0273
_diffrn_orient_matrix_UB_32 -0.0176
_diffrn_orient_matrix_UB_33 -0.0040
_diffrn_radiation_detector CCD
_diffrn_radiation_monochromator confocal
_diffrn_radiation_type MoK\a
_diffrn_radiation_wavelength 0.71073
_diffrn_reflns_av_R_equivalents 0.0753
_diffrn_reflns_av_unetI/netI 0.0473
_diffrn_reflns_Laue_measured_fraction_full 1.000
_diffrn_reflns_Laue_measured_fraction_max 0.996
_diffrn_reflns_limit_h_max 17
_diffrn_reflns_limit_h_min -17
_diffrn_reflns_limit_k_max 13
_diffrn_reflns_limit_k_min -12
_diffrn_reflns_limit_l_max 38
_diffrn_reflns_limit_l_min -40
_diffrn_reflns_number 40516
_diffrn_reflns_point_group_measured_fraction_full 1.000
_diffrn_reflns_point_group_measured_fraction_max 0.996
_diffrn_reflns_theta_full 25.242
_diffrn_reflns_theta_max 27.990
_diffrn_reflns_theta_min 2.002
_diffrn_source 'rotating anode'
_diffrn_source_current 16.0000
_diffrn_source_power 0.8000
_diffrn_source_voltage 50.0000
_diffrn_standards_decay_% 0
_diffrn_standards_interval_count 0
_diffrn_standards_interval_time 0
_diffrn_standards_number 0
_exptl_absorpt_coefficient_mu 1.947
_exptl_absorpt_correction_T_max 0.8000
_exptl_absorpt_correction_T_min 0.6968
_exptl_absorpt_correction_type multi-scan
_exptl_absorpt_process_details crystalclear
_exptl_crystal_density_diffrn 1.416
_exptl_crystal_density_method 'not measured'
_exptl_crystal_description block
_exptl_crystal_F_000 1888
_exptl_crystal_size_max 0.20
_exptl_crystal_size_mid 0.18
_exptl_crystal_size_min 0.12
_refine_diff_density_max 1.089
_refine_diff_density_min -0.655
_refine_diff_density_rms 0.095
_refine_ls_extinction_coef 0.0032(3)
_refine_ls_extinction_expression Fc^*^=kFc[1+0.001xFc^2^\l^3^/sin(2\q)]^-1/4^
_refine_ls_extinction_method 'SHELXL-2014/8 (Sheldrick 2014'
_refine_ls_goodness_of_fit_ref 1.107
_refine_ls_hydrogen_treatment mixed
_refine_ls_matrix_type full
_refine_ls_number_parameters 272
_refine_ls_number_reflns 5135
_refine_ls_number_restraints 0
_refine_ls_restrained_S_all 1.107
_refine_ls_R_factor_all 0.0729
_refine_ls_R_factor_gt 0.0570
_refine_ls_shift/su_max 0.001
_refine_ls_shift/su_mean 0.000
_refine_ls_structure_factor_coef Fsqd
_refine_ls_weighting_details 'calc w=1/[\s^2^(Fo^2^)+(0.0751P)^2^+2.5430P] where P=(Fo^2^+2Fc^2^)/3'
_refine_ls_weighting_scheme calc
_refine_ls_wR_factor_gt 0.1249
_refine_ls_wR_factor_ref 0.1326
_reflns_Friedel_coverage 0.000
_reflns_number_gt 4143
_reflns_number_total 5135
_reflns_threshold_expression >2sigma(I)
_cod_data_source_file ol6b02493_si_002.cif
_cod_data_source_block shelxl
_cod_depositor_comments
;
The following automatic conversions were performed:

'_exptl_absorpt_correction_type' value 'MULTI-SCAN' changed to
'multi-scan' according to
/usr/data/users/saulius/crontab/automatic-downloads/rss-feeds/ACS/lib/dictionaries/cif_core.dic
dictionary named 'cif_core.dic' version 2.4.2 from 2011-04-26.

Automatic conversion script
Id: cif_fix_values 4268 2015-11-12 08:31:59Z antanas 

 Adding full bibliography for 1544189.cif.
;
_cod_database_code 1544189
_shelx_space_group_comment
;
The symmetry employed for this shelxl refinement is uniquely defined
by the following loop, which should always be used as a source of
symmetry information in preference to the above space-group names.
They are only intended as comments.
;
_shelx_estimated_absorpt_t_max 0.800
_shelx_estimated_absorpt_t_min 0.697
_diffrn_number_total 20169
_olex2_refinement_description
;
1. Fixed Uiso
 At 1.2 times of:
  All C(H) groups, All C(H,H) groups, All N(H) groups
 At 1.5 times of:
  All C(H,H,H) groups
2.a Ternary CH refined with riding coordinates:
 C9(H9)
2.b Secondary CH2 refined with riding coordinates:
 C10(H10A,H10B), C11(H11A,H11B), C13(H13A,H13B)
2.c Aromatic/amide H refined with riding coordinates:
 C2(H2A), C3(H3), C4(H4), C5(H5), C15(H15), C16(H16), C17(H17), C18(H18),
 C19(H19)
2.d Idealised Me refined as rotating group:
 C22(H22A,H22B,H22C), C23(H23A,H23B,H23C), C24(H24A,H24B,H24C)
;
_shelx_shelxl_version_number 2014/8
_olex2_submission_special_instructions 'No special instructions were received'

loop_
_space_group_symop_id
_space_group_symop_operation_xyz
1 'x, y, z'
2 '-x+1/2, -y, z+1/2'
3 'x+1/2, -y+1/2, -z'
4 '-x, y+1/2, -z+1/2'
5 '-x, -y, -z'
6 'x-1/2, y, -z-1/2'
7 '-x-1/2, y-1/2, z'
8 'x, -y-1/2, z-1/2'

loop_
_atom_site_label
_atom_site_type_symbol
_atom_site_fract_x
_atom_site_fract_y
_atom_site_fract_z
_atom_site_U_iso_or_equiv
_atom_site_adp_type
_atom_site_occupancy
_atom_site_site_symmetry_order
_atom_site_calc_flag
_atom_site_refinement_flags_posn
Br1 Br 0.02633(2) -0.07373(3) 0.29194(2) 0.02646(13) Uani 1 1 d .
O1 O 0.03410(14) 0.2868(2) 0.29734(7) 0.0248(5) Uani 1 1 d .
O2 O 0.24964(15) 0.2512(2) 0.39498(7) 0.0252(5) Uani 1 1 d .
N1 N 0.1946(2) 0.2922(2) 0.24137(8) 0.0229(5) Uani 1 1 d .
H1 H 0.139(2) 0.324(3) 0.2462(11) 0.027 Uiso 1 1 d R
N2 N 0.29607(19) 0.0439(2) 0.41149(8) 0.0212(5) Uani 1 1 d .
H2 H 0.291(2) -0.030(4) 0.4039(11) 0.025 Uiso 1 1 d R
C1 C 0.0105(2) 0.0009(3) 0.34860(10) 0.0219(6) Uani 1 1 d .
C2 C -0.0277(2) -0.0755(3) 0.38154(11) 0.0276(7) Uani 1 1 d .
H2A H -0.0448 -0.1640 0.3763 0.033 Uiso 1 1 calc R
C3 C -0.0407(2) -0.0206(4) 0.42247(11) 0.0317(7) Uani 1 1 d .
H3 H -0.0659 -0.0720 0.4458 0.038 Uiso 1 1 calc R
C4 C -0.0172(2) 0.1089(4) 0.42964(11) 0.0309(8) Uani 1 1 d .
H4 H -0.0277 0.1468 0.4576 0.037 Uiso 1 1 calc R
C5 C 0.0217(2) 0.1831(3) 0.39600(10) 0.0252(7) Uani 1 1 d .
H5 H 0.0382 0.2718 0.4013 0.030 Uiso 1 1 calc R
C6 C 0.03686(19) 0.1304(3) 0.35483(10) 0.0201(6) Uani 1 1 d .
C7 C 0.0848(2) 0.2078(3) 0.31888(9) 0.0192(6) Uani 1 1 d .
C8 C 0.1851(2) 0.1791(3) 0.31032(9) 0.0192(6) Uani 1 1 d .
C9 C 0.2489(2) 0.0901(3) 0.33741(9) 0.0199(6) Uani 1 1 d .
H9 H 0.2223 -0.0007 0.3370 0.024 Uiso 1 1 calc R
C10 C 0.3489(2) 0.0956(3) 0.31316(10) 0.0248(7) Uani 1 1 d .
H10A H 0.3938 0.1576 0.3278 0.030 Uiso 1 1 calc R
H10B H 0.3801 0.0084 0.3128 0.030 Uiso 1 1 calc R
C11 C 0.3263(2) 0.1411(3) 0.26659(10) 0.0227(6) Uani 1 1 d .
H11A H 0.3785 0.1993 0.2554 0.027 Uiso 1 1 calc R
H11B H 0.3190 0.0660 0.2465 0.027 Uiso 1 1 calc R
C12 C 0.2313(2) 0.2130(3) 0.27179(9) 0.0195(6) Uani 1 1 d .
C13 C 0.2343(2) 0.3047(3) 0.19758(10) 0.0251(7) Uani 1 1 d .
H13A H 0.3068 0.3024 0.1994 0.030 Uiso 1 1 calc R
H13B H 0.2154 0.3909 0.1857 0.030 Uiso 1 1 calc R
C14 C 0.2007(2) 0.2001(3) 0.16598(10) 0.0218(6) Uani 1 1 d .
C15 C 0.2445(2) 0.1950(3) 0.12503(11) 0.0312(7) Uani 1 1 d .
H15 H 0.2969 0.2528 0.1184 0.037 Uiso 1 1 calc R
C16 C 0.2130(3) 0.1071(4) 0.09390(11) 0.0343(8) Uani 1 1 d .
H16 H 0.2428 0.1058 0.0658 0.041 Uiso 1 1 calc R
C17 C 0.1379(2) 0.0207(3) 0.10350(11) 0.0290(7) Uani 1 1 d .
H17 H 0.1161 -0.0398 0.0821 0.035 Uiso 1 1 calc R
C18 C 0.0951(2) 0.0230(3) 0.14449(10) 0.0269(7) Uani 1 1 d .
H18 H 0.0443 -0.0369 0.1515 0.032 Uiso 1 1 calc R
C19 C 0.1263(2) 0.1126(3) 0.17533(10) 0.0235(6) Uani 1 1 d .
H19 H 0.0962 0.1141 0.2034 0.028 Uiso 1 1 calc R
C20 C 0.2625(2) 0.1363(3) 0.38420(9) 0.0206(6) Uani 1 1 d .
C21 C 0.3228(2) 0.0636(3) 0.45780(10) 0.0215(6) Uani 1 1 d .
C22 C 0.2302(2) 0.0797(3) 0.48503(11) 0.0307(7) Uani 1 1 d .
H22A H 0.1901 0.1500 0.4728 0.046 Uiso 1 1 calc GR
H22B H 0.2481 0.1012 0.5152 0.046 Uiso 1 1 calc GR
H22C H 0.1928 -0.0019 0.4846 0.046 Uiso 1 1 calc GR
C23 C 0.3768(2) -0.0596(3) 0.47199(11) 0.0280(7) Uani 1 1 d .
H23A H 0.3358 -0.1360 0.4660 0.042 Uiso 1 1 calc GR
H23B H 0.3909 -0.0550 0.5034 0.042 Uiso 1 1 calc GR
H23C H 0.4385 -0.0669 0.4557 0.042 Uiso 1 1 calc GR
C24 C 0.3913(2) 0.1800(3) 0.46282(11) 0.0304(7) Uani 1 1 d .
H24A H 0.4456 0.1721 0.4420 0.046 Uiso 1 1 calc GR
H24B H 0.4173 0.1821 0.4927 0.046 Uiso 1 1 calc GR
H24C H 0.3550 0.2607 0.4570 0.046 Uiso 1 1 calc GR

loop_
_atom_site_aniso_label
_atom_site_aniso_U_11
_atom_site_aniso_U_22
_atom_site_aniso_U_33
_atom_site_aniso_U_23
_atom_site_aniso_U_13
_atom_site_aniso_U_12
Br1 0.0305(2) 0.0243(2) 0.0246(2) -0.00728(12) 0.00041(12) -0.00401(12)
O1 0.0215(11) 0.0268(12) 0.0263(12) 0.0021(9) -0.0017(8) 0.0060(8)
O2 0.0307(11) 0.0183(10) 0.0265(12) -0.0020(8) -0.0028(9) 0.0033(9)
N1 0.0277(13) 0.0220(13) 0.0189(13) 0.0012(10) 0.0007(10) 0.0045(10)
N2 0.0293(13) 0.0170(12) 0.0174(13) -0.0006(10) -0.0061(10) 0.0016(10)
C1 0.0223(14) 0.0226(15) 0.0208(15) -0.0005(12) 0.0013(12) 0.0026(11)
C2 0.0257(16) 0.0267(17) 0.0303(19) -0.0006(13) 0.0004(13) -0.0046(13)
C3 0.0296(17) 0.041(2) 0.0241(17) 0.0042(15) 0.0055(13) -0.0036(14)
C4 0.0267(17) 0.042(2) 0.0242(18) -0.0064(14) 0.0033(13) 0.0001(14)
C5 0.0243(16) 0.0259(16) 0.0254(17) -0.0048(13) -0.0004(12) 0.0014(12)
C6 0.0164(13) 0.0216(15) 0.0224(15) -0.0031(12) -0.0019(11) 0.0019(11)
C7 0.0242(14) 0.0149(13) 0.0185(15) -0.0045(11) -0.0040(11) 0.0000(11)
C8 0.0202(14) 0.0180(14) 0.0195(15) 0.0002(11) -0.0018(11) -0.0003(11)
C9 0.0191(14) 0.0219(15) 0.0187(15) -0.0008(11) -0.0037(11) 0.0005(11)
C10 0.0190(14) 0.0286(16) 0.0267(17) -0.0002(13) -0.0009(12) 0.0038(12)
C11 0.0218(14) 0.0230(15) 0.0234(16) -0.0025(12) 0.0001(12) -0.0021(12)
C12 0.0217(14) 0.0178(14) 0.0190(15) -0.0033(11) 0.0009(11) -0.0001(11)
C13 0.0341(17) 0.0242(16) 0.0170(15) 0.0023(12) 0.0017(12) -0.0010(13)
C14 0.0238(15) 0.0182(14) 0.0233(16) 0.0003(11) 0.0004(12) 0.0026(11)
C15 0.0301(17) 0.0342(19) 0.0293(18) -0.0009(14) 0.0079(14) -0.0080(14)
C16 0.0379(19) 0.042(2) 0.0231(18) -0.0071(14) 0.0069(14) -0.0050(15)
C17 0.0286(16) 0.0287(17) 0.0296(18) -0.0064(14) -0.0049(13) 0.0015(13)
C18 0.0245(15) 0.0264(16) 0.0299(18) -0.0005(13) 0.0015(13) -0.0017(12)
C19 0.0245(15) 0.0226(15) 0.0233(16) 0.0010(12) 0.0027(12) 0.0017(12)
C20 0.0170(13) 0.0232(15) 0.0217(15) -0.0018(12) -0.0024(11) -0.0016(11)
C21 0.0274(15) 0.0191(15) 0.0180(15) -0.0011(11) -0.0040(12) 0.0019(11)
C22 0.0343(18) 0.0329(19) 0.0248(17) 0.0003(13) 0.0011(14) 0.0039(14)
C23 0.0324(17) 0.0269(17) 0.0248(17) 0.0003(13) -0.0075(13) 0.0055(13)
C24 0.0376(18) 0.0275(17) 0.0259(17) -0.0020(13) -0.0096(14) -0.0005(14)

loop_
_atom_type_symbol
_atom_type_description
_atom_type_scat_dispersion_real
_atom_type_scat_dispersion_imag
_atom_type_scat_source
C C 0.0033 0.0016 'International Tables Vol C Tables 4.2.6.8 and 6.1.1.4'
H H 0.0000 0.0000 'International Tables Vol C Tables 4.2.6.8 and 6.1.1.4'
Br Br -0.2901 2.4595 'International Tables Vol C Tables 4.2.6.8 and 6.1.1.4'
N N 0.0061 0.0033 'International Tables Vol C Tables 4.2.6.8 and 6.1.1.4'
O O 0.0106 0.0060 'International Tables Vol C Tables 4.2.6.8 and 6.1.1.4'

loop_
_geom_angle_atom_site_label_1
_geom_angle_atom_site_label_2
_geom_angle_atom_site_label_3
_geom_angle
C12 N1 H1 117(2)
C12 N1 C13 123.9(3)
C13 N1 H1 118(2)
C20 N2 H2 117(2)
C20 N2 C21 125.7(3)
C21 N2 H2 116(2)
C2 C1 Br1 118.5(2)
C2 C1 C6 122.8(3)
C6 C1 Br1 118.6(2)
C1 C2 H2A 120.7
C1 C2 C3 118.5(3)
C3 C2 H2A 120.7
C2 C3 H3 119.9
C2 C3 C4 120.3(3)
C4 C3 H3 119.9
C3 C4 H4 120.0
C3 C4 C5 119.9(3)
C5 C4 H4 120.0
C4 C5 H5 119.4
C4 C5 C6 121.1(3)
C6 C5 H5 119.4
C1 C6 C7 121.1(3)
C5 C6 C1 117.3(3)
C5 C6 C7 121.5(3)
O1 C7 C6 119.0(3)
O1 C7 C8 124.6(3)
C8 C7 C6 116.3(2)
C7 C8 C9 125.4(3)
C12 C8 C7 123.0(3)
C12 C8 C9 110.9(2)
C8 C9 H9 110.3
C8 C9 C10 102.9(2)
C8 C9 C20 113.5(2)
C10 C9 H9 110.3
C20 C9 H9 110.3
C20 C9 C10 109.3(2)
C9 C10 H10A 110.5
C9 C10 H10B 110.5
H10A C10 H10B 108.7
C11 C10 C9 106.2(2)
C11 C10 H10A 110.5
C11 C10 H10B 110.5
C10 C11 H11A 111.2
C10 C11 H11B 111.2
H11A C11 H11B 109.1
C12 C11 C10 103.0(2)
C12 C11 H11A 111.2
C12 C11 H11B 111.2
N1 C12 C8 125.2(3)
N1 C12 C11 123.4(3)
C8 C12 C11 111.2(3)
N1 C13 H13A 108.7
N1 C13 H13B 108.7
N1 C13 C14 114.4(2)
H13A C13 H13B 107.6
C14 C13 H13A 108.7
C14 C13 H13B 108.7
C15 C14 C13 118.1(3)
C19 C14 C13 123.3(3)
C19 C14 C15 118.5(3)
C14 C15 H15 119.6
C16 C15 C14 120.8(3)
C16 C15 H15 119.6
C15 C16 H16 119.9
C15 C16 C17 120.2(3)
C17 C16 H16 119.9
C16 C17 H17 120.2
C18 C17 C16 119.5(3)
C18 C17 H17 120.2
C17 C18 H18 120.0
C17 C18 C19 119.9(3)
C19 C18 H18 120.0
C14 C19 H19 119.5
C18 C19 C14 121.0(3)
C18 C19 H19 119.5
O2 C20 N2 123.8(3)
O2 C20 C9 122.1(3)
N2 C20 C9 114.0(3)
N2 C21 C22 109.6(2)
N2 C21 C23 106.2(2)
N2 C21 C24 110.8(2)
C22 C21 C23 109.6(3)
C22 C21 C24 111.7(3)
C24 C21 C23 108.9(3)
C21 C22 H22A 109.5
C21 C22 H22B 109.5
C21 C22 H22C 109.5
H22A C22 H22B 109.5
H22A C22 H22C 109.5
H22B C22 H22C 109.5
C21 C23 H23A 109.5
C21 C23 H23B 109.5
C21 C23 H23C 109.5
H23A C23 H23B 109.5
H23A C23 H23C 109.5
H23B C23 H23C 109.5
C21 C24 H24A 109.5
C21 C24 H24B 109.5
C21 C24 H24C 109.5
H24A C24 H24B 109.5
H24A C24 H24C 109.5
H24B C24 H24C 109.5

loop_
_geom_bond_atom_site_label_1
_geom_bond_atom_site_label_2
_geom_bond_distance
Br1 C1 1.905(3)
O1 C7 1.252(3)
O2 C20 1.236(4)
N1 H1 0.84(3)
N1 C12 1.332(4)
N1 C13 1.450(4)
N2 H2 0.79(4)
N2 C20 1.342(4)
N2 C21 1.475(4)
C1 C2 1.378(4)
C1 C6 1.389(4)
C2 H2A 0.9500
C2 C3 1.383(5)
C3 H3 0.9500
C3 C4 1.384(5)
C4 H4 0.9500
C4 C5 1.384(5)
C5 H5 0.9500
C5 C6 1.385(4)
C6 C7 1.505(4)
C7 C8 1.423(4)
C8 C9 1.509(4)
C8 C12 1.380(4)
C9 H9 1.0000
C9 C10 1.553(4)
C9 C20 1.518(4)
C10 H10A 0.9900
C10 H10B 0.9900
C10 C11 1.529(4)
C11 H11A 0.9900
C11 H11B 0.9900
C11 C12 1.499(4)
C13 H13A 0.9900
C13 H13B 0.9900
C13 C14 1.514(4)
C14 C15 1.388(4)
C14 C19 1.384(4)
C15 H15 0.9500
C15 C16 1.380(4)
C16 H16 0.9500
C16 C17 1.385(5)
C17 H17 0.9500
C17 C18 1.382(4)
C18 H18 0.9500
C18 C19 1.383(4)
C19 H19 0.9500
C21 C22 1.521(4)
C21 C23 1.525(4)
C21 C24 1.523(4)
C22 H22A 0.9800
C22 H22B 0.9800
C22 H22C 0.9800
C23 H23A 0.9800
C23 H23B 0.9800
C23 H23C 0.9800
C24 H24A 0.9800
C24 H24B 0.9800
C24 H24C 0.9800

loop_
_geom_hbond_atom_site_label_D
_geom_hbond_atom_site_label_H
_geom_hbond_atom_site_label_A
_geom_hbond_distance_DH
_geom_hbond_distance_HA
_geom_hbond_distance_DA
_geom_hbond_angle_DHA
_geom_hbond_site_symmetry_A
N1 H1 Br1 0.84(3) 2.74(3) 3.464(3) 145(3) 4
N1 H1 O1 0.84(3) 2.15(3) 2.778(3) 131(3) .
N2 H2 O2 0.79(4) 2.33(4) 3.107(3) 167(3) 7_655

loop_
_geom_torsion_atom_site_label_1
_geom_torsion_atom_site_label_2
_geom_torsion_atom_site_label_3
_geom_torsion_atom_site_label_4
_geom_torsion
Br1 C1 C2 C3 -178.9(2)
Br1 C1 C6 C5 178.0(2)
Br1 C1 C6 C7 -5.1(4)
O1 C7 C8 C9 176.4(3)
O1 C7 C8 C12 -14.8(5)
N1 C13 C14 C15 -172.1(3)
N1 C13 C14 C19 10.3(4)
C1 C2 C3 C4 1.1(5)
C1 C6 C7 O1 101.8(3)
C1 C6 C7 C8 -74.7(3)
C2 C1 C6 C5 -1.2(4)
C2 C1 C6 C7 175.7(3)
C2 C3 C4 C5 -1.5(5)
C3 C4 C5 C6 0.6(5)
C4 C5 C6 C1 0.7(4)
C4 C5 C6 C7 -176.1(3)
C5 C6 C7 O1 -81.5(4)
C5 C6 C7 C8 102.1(3)
C6 C1 C2 C3 0.3(5)
C6 C7 C8 C9 -7.4(4)
C6 C7 C8 C12 161.4(3)
C7 C8 C9 C10 180.0(3)
C7 C8 C9 C20 -62.0(4)
C7 C8 C12 N1 11.0(5)
C7 C8 C12 C11 -164.8(3)
C8 C9 C10 C11 -21.1(3)
C8 C9 C20 O2 -21.2(4)
C8 C9 C20 N2 163.2(3)
C9 C8 C12 N1 -178.7(3)
C9 C8 C12 C11 5.5(3)
C9 C10 C11 C12 24.1(3)
C10 C9 C20 O2 93.0(3)
C10 C9 C20 N2 -82.5(3)
C10 C11 C12 N1 165.4(3)
C10 C11 C12 C8 -18.7(3)
C12 N1 C13 C14 82.1(4)
C12 C8 C9 C10 10.0(3)
C12 C8 C9 C20 128.0(3)
C13 N1 C12 C8 -166.4(3)
C13 N1 C12 C11 8.9(4)
C13 C14 C15 C16 -176.1(3)
C13 C14 C19 C18 176.8(3)
C14 C15 C16 C17 -1.2(5)
C15 C14 C19 C18 -0.8(4)
C15 C16 C17 C18 -0.2(5)
C16 C17 C18 C19 1.0(5)
C17 C18 C19 C14 -0.5(5)
C19 C14 C15 C16 1.7(5)
C20 N2 C21 C22 73.7(4)
C20 N2 C21 C23 -168.0(3)
C20 N2 C21 C24 -49.9(4)
C20 C9 C10 C11 -142.0(2)
C21 N2 C20 O2 -0.2(5)
C21 N2 C20 C9 175.3(3)
